data_4307936
loop_
_publ_author_name
'Stanislav Groysman'
'R. H. Holm'

_publ_contact_author_address
;
Department of Chemistry and Chemical Biology
Harvard University
12 Oxford Street
Cambridge, MA 02138
USA
;
_publ_contact_author_email holm@chemistry.harvard.edu
_publ_contact_author_fax '617 496-9289'
_publ_contact_author_name 'Richard H. Holm'
_publ_contact_author_phone '617 495-0853'
_publ_section_title
;
Synthesis and Structures of Bis(dithiolene)tungsten(IV,VI) Thiolate and
Selenolate Complexes: Approaches to the Active Sites of Molybdenum and
Tungsten Formate Dehydrogenases
;
_journal_name_full 'Inorganic Chemistry'
_journal_page_first 4090
_journal_page_last 4102
_journal_paper_doi 10.1021/ic062441a
_journal_volume 46
_journal_year 2007
_chemical_formula_sum 'C24 H44 N S8 Se W2'
_chemical_formula_weight 1049.74
_chemical_name_common (Et4N)[24]
_chemical_name_systematic
; 
 ? 
;
_space_group_IT_number 14
_symmetry_cell_setting monoclinic
_symmetry_space_group_name_Hall '-P 2yn'
_symmetry_space_group_name_H-M 'P 1 21/n 1'
_atom_sites_solution_hydrogens geom
_atom_sites_solution_primary direct
_atom_sites_solution_secondary difmap
_audit_creation_method SHELXL-97
_cell_angle_alpha 90.00
_cell_angle_beta 95.856(4)
_cell_angle_gamma 90.00
_cell_formula_units_Z 4
_cell_length_a 10.0347(18)
_cell_length_b 16.524(3)
_cell_length_c 20.663(4)
_cell_measurement_temperature 353(2)
_cell_volume 3408.3(11)
_computing_cell_refinement 'SMART (Bruker, 2001)'
_computing_data_collection 'SMART (Bruker, 2001)'
_computing_data_reduction 'SAINT (Bruker, 2003)'
_computing_molecular_graphics 'SHELXTL (Bruker, 2000)'
_computing_publication_material 'SHELXTL (Bruker, 2000)'
_computing_structure_refinement 'SHELXL-97 (Sheldrick, 1997)'
_computing_structure_solution 'SHELXS-97 (Sheldrick, 1990)'
_diffrn_ambient_temperature 353(2)
_diffrn_measured_fraction_theta_full 0.996
_diffrn_measured_fraction_theta_max 0.996
_diffrn_measurement_device_type 'Bruker Smart APEX CCD'
_diffrn_measurement_method \w
_diffrn_radiation_monochromator graphite
_diffrn_radiation_source 'fine-focus sealed tube'
_diffrn_radiation_type MoK\a
_diffrn_radiation_wavelength 0.71073
_diffrn_reflns_av_R_equivalents 0.0479
_diffrn_reflns_av_sigmaI/netI 0.0574
_diffrn_reflns_limit_h_max 13
_diffrn_reflns_limit_h_min -9
_diffrn_reflns_limit_k_max 17
_diffrn_reflns_limit_k_min -21
_diffrn_reflns_limit_l_max 26
_diffrn_reflns_limit_l_min -27
_diffrn_reflns_number 24019
_diffrn_reflns_theta_full 27.93
_diffrn_reflns_theta_max 27.93
_diffrn_reflns_theta_min 2.36
_exptl_absorpt_coefficient_mu 8.320
_exptl_absorpt_correction_T_max 0.4900
_exptl_absorpt_correction_T_min 0.1588
_exptl_absorpt_correction_type multi-scan
_exptl_absorpt_process_details 'SADABS (Sheldrick, 2002)'
_exptl_crystal_colour black
_exptl_crystal_density_diffrn 2.046
_exptl_crystal_density_method 'not measured'
_exptl_crystal_description blocks
_exptl_crystal_F_000 2020
_exptl_crystal_size_max 0.35
_exptl_crystal_size_mid 0.25
_exptl_crystal_size_min 0.10
_refine_diff_density_max 1.470
_refine_diff_density_min -0.835
_refine_diff_density_rms 0.176
_refine_ls_extinction_method none
_refine_ls_goodness_of_fit_ref 1.018
_refine_ls_hydrogen_treatment constr
_refine_ls_matrix_type full
_refine_ls_number_parameters 337
_refine_ls_number_reflns 8143
_refine_ls_number_restraints 0
_refine_ls_restrained_S_all 1.018
_refine_ls_R_factor_all 0.0559
_refine_ls_R_factor_gt 0.0399
_refine_ls_shift/su_max 0.057
_refine_ls_shift/su_mean 0.001
_refine_ls_structure_factor_coef Fsqd
_refine_ls_weighting_details 'calc w=1/[\s^2^(Fo^2^)+(0.0291P)^2^+0.0000P] where P=(Fo^2^+2Fc^2^)/3'
_refine_ls_weighting_scheme calc
_refine_ls_wR_factor_gt 0.0714
_refine_ls_wR_factor_ref 0.0766
_reflns_number_gt 6528
_reflns_number_total 8143
_reflns_threshold_expression >2sigma(I)
_cod_data_source_file ic062441asi20070323_105048_06.cif
_cod_data_source_block stas18
_cod_original_cell_volume 3408.3(10)
_cod_database_code 4307936

loop_
_symmetry_equiv_pos_as_xyz
'x, y, z'
'-x+1/2, y+1/2, -z+1/2'
'-x, -y, -z'
'x-1/2, -y-1/2, z-1/2'

loop_
_atom_site_label
_atom_site_type_symbol
_atom_site_fract_x
_atom_site_fract_y
_atom_site_fract_z
_atom_site_U_iso_or_equiv
_atom_site_adp_type
_atom_site_occupancy
_atom_site_symmetry_multiplicity
_atom_site_calc_flag
_atom_site_refinement_flags
_atom_site_disorder_assembly
_atom_site_disorder_group
W1 W 0.59550(2) 0.282875(14) 1.006927(11) 0.02229(7) Uani 1 1 d . . .
W2 W 0.55890(3) 0.307913(14) 0.868934(11) 0.02367(7) Uani 1 1 d . . .
Se3 Se 0.52485(7) 0.41228(4) 0.95279(3) 0.03258(16) Uani 1 1 d . . .
S3 S 0.77489(15) 0.31363(9) 0.93920(7) 0.0249(3) Uani 1 1 d . . .
S7 S 0.39313(15) 0.24622(9) 0.93298(7) 0.0268(3) Uani 1 1 d . . .
S6 S 0.48319(16) 0.22006(9) 1.08865(7) 0.0288(3) Uani 1 1 d . . .
S1 S 0.69157(17) 0.34302(10) 0.78515(7) 0.0315(4) Uani 1 1 d . . .
S4 S 0.70852(16) 0.15746(9) 1.01173(7) 0.0274(3) Uani 1 1 d . . .
S8 S 0.57673(17) 0.17108(9) 0.83622(7) 0.0303(4) Uani 1 1 d . . .
S5 S 0.68820(17) 0.36082(10) 1.09565(7) 0.0322(4) Uani 1 1 d . . .
S2 S 0.39062(18) 0.37224(11) 0.79953(8) 0.0396(4) Uani 1 1 d . . .
N1 N 0.1626(5) 0.4034(3) 0.1151(2) 0.0311(12) Uani 1 1 d . . .
C8 C 0.3955(6) 0.1395(3) 0.9222(3) 0.0280(14) Uani 1 1 d . . .
C4 C 0.8401(6) 0.1584(4) 0.9616(3) 0.0275(13) Uani 1 1 d . . .
C12 C 0.5709(7) 0.2452(4) 1.1628(3) 0.0299(14) Uani 1 1 d . . .
C3 C 0.8685(6) 0.2241(4) 0.9289(3) 0.0274(13) Uani 1 1 d . . .
C2 C 0.4584(8) 0.3962(4) 0.7269(3) 0.0367(16) Uani 1 1 d . . .
C11 C 0.6584(7) 0.3071(4) 1.1666(3) 0.0305(14) Uani 1 1 d . . .
C1 C 0.5880(7) 0.3846(4) 0.7205(3) 0.0354(16) Uani 1 1 d . . .
C7 C 0.4752(7) 0.1084(3) 0.8800(3) 0.0308(14) Uani 1 1 d . . .
C10 C 0.4919(8) 0.0191(4) 0.8689(3) 0.0469(19) Uani 1 1 d . . .
H10A H 0.5805 0.0028 0.8857 0.070 Uiso 1 1 calc R . .
H10B H 0.4786 0.0079 0.8231 0.070 Uiso 1 1 calc R . .
H10C H 0.4272 -0.0103 0.8907 0.070 Uiso 1 1 calc R . .
C13 C 0.5386(7) 0.1958(4) 1.2200(3) 0.0415(17) Uani 1 1 d . . .
H13A H 0.6002 0.2089 1.2572 0.062 Uiso 1 1 calc R . .
H13B H 0.5459 0.1393 1.2101 0.062 Uiso 1 1 calc R . .
H13C H 0.4489 0.2075 1.2295 0.062 Uiso 1 1 calc R . .
C9 C 0.3091(7) 0.0928(4) 0.9637(3) 0.0448(18) Uani 1 1 d . . .
H9A H 0.2825 0.0427 0.9425 0.067 Uiso 1 1 calc R . .
H9B H 0.2309 0.1240 0.9702 0.067 Uiso 1 1 calc R . .
H9C H 0.3584 0.0816 1.0050 0.067 Uiso 1 1 calc R . .
C5 C 0.9131(8) 0.0792(4) 0.9596(4) 0.0486(19) Uani 1 1 d . . .
H5A H 0.9871 0.0851 0.9339 0.073 Uiso 1 1 calc R . .
H5B H 0.8530 0.0385 0.9405 0.073 Uiso 1 1 calc R . .
H5C H 0.9458 0.0634 1.0030 0.073 Uiso 1 1 calc R . .
C14 C 0.7322(8) 0.3392(4) 1.2283(3) 0.0476(19) Uani 1 1 d . . .
H14A H 0.6834 0.3258 1.2645 0.071 Uiso 1 1 calc R . .
H14B H 0.7404 0.3969 1.2253 0.071 Uiso 1 1 calc R . .
H14C H 0.8198 0.3153 1.2345 0.071 Uiso 1 1 calc R . .
C15 C 0.2497(7) 0.3697(4) 0.1718(3) 0.0413(17) Uani 1 1 d . . .
H15A H 0.2811 0.3168 0.1598 0.050 Uiso 1 1 calc R . .
H15B H 0.1950 0.3618 0.2074 0.050 Uiso 1 1 calc R . .
C16 C 0.2429(7) 0.4024(4) 0.0565(3) 0.0408(17) Uani 1 1 d . . .
H16A H 0.3206 0.4370 0.0658 0.049 Uiso 1 1 calc R . .
H16B H 0.2753 0.3477 0.0509 0.049 Uiso 1 1 calc R . .
C6 C 0.9731(7) 0.2316(4) 0.8824(3) 0.0463(19) Uani 1 1 d . . .
H6A H 1.0150 0.1800 0.8778 0.069 Uiso 1 1 calc R . .
H6B H 1.0393 0.2704 0.8988 0.069 Uiso 1 1 calc R . .
H6C H 0.9319 0.2492 0.8408 0.069 Uiso 1 1 calc R . .
C20 C 0.1228(8) 0.4889(4) 0.1268(3) 0.0431(18) Uani 1 1 d . . .
H20A H 0.0703 0.5086 0.0879 0.052 Uiso 1 1 calc R . .
H20B H 0.2033 0.5216 0.1333 0.052 Uiso 1 1 calc R . .
C23 C 0.6577(8) 0.4130(4) 0.6638(3) 0.053(2) Uani 1 1 d . . .
H23A H 0.5987 0.4073 0.6245 0.080 Uiso 1 1 calc R . .
H23B H 0.7367 0.3810 0.6608 0.080 Uiso 1 1 calc R . .
H23C H 0.6825 0.4688 0.6699 0.080 Uiso 1 1 calc R . .
C17 C 0.3690(8) 0.4197(4) 0.1962(4) 0.054(2) Uani 1 1 d . . .
H17A H 0.4239 0.4287 0.1614 0.081 Uiso 1 1 calc R . .
H17B H 0.4202 0.3917 0.2311 0.081 Uiso 1 1 calc R . .
H17C H 0.3395 0.4708 0.2117 0.081 Uiso 1 1 calc R . .
C18 C 0.1680(8) 0.4295(5) -0.0071(3) 0.054(2) Uani 1 1 d . . .
H18A H 0.0864 0.3991 -0.0150 0.081 Uiso 1 1 calc R . .
H18B H 0.2227 0.4206 -0.0419 0.081 Uiso 1 1 calc R . .
H18C H 0.1472 0.4861 -0.0046 0.081 Uiso 1 1 calc R . .
C24 C 0.3608(8) 0.4359(5) 0.6757(4) 0.059(2) Uani 1 1 d . . .
H24A H 0.3965 0.4869 0.6633 0.088 Uiso 1 1 calc R . .
H24B H 0.2768 0.4447 0.6930 0.088 Uiso 1 1 calc R . .
H24C H 0.3472 0.4013 0.6382 0.088 Uiso 1 1 calc R . .
C22 C 0.0399(8) 0.3513(4) 0.1027(4) 0.055(2) Uani 1 1 d . . .
H22A H -0.0043 0.3495 0.1423 0.066 Uiso 1 1 calc R . .
H22B H -0.0209 0.3775 0.0697 0.066 Uiso 1 1 calc R . .
C21 C 0.0429(9) 0.5013(5) 0.1841(4) 0.072(3) Uani 1 1 d . . .
H21A H -0.0423 0.4748 0.1759 0.108 Uiso 1 1 calc R . .
H21B H 0.0292 0.5581 0.1903 0.108 Uiso 1 1 calc R . .
H21C H 0.0910 0.4788 0.2225 0.108 Uiso 1 1 calc R . .
C19 C 0.0609(10) 0.2670(4) 0.0815(5) 0.081(3) Uani 1 1 d . . .
H19A H 0.0963 0.2674 0.0400 0.122 Uiso 1 1 calc R . .
H19B H -0.0229 0.2386 0.0778 0.122 Uiso 1 1 calc R . .
H19C H 0.1231 0.2404 0.1129 0.122 Uiso 1 1 calc R . .

loop_
_atom_site_aniso_label
_atom_site_aniso_U_11
_atom_site_aniso_U_22
_atom_site_aniso_U_33
_atom_site_aniso_U_23
_atom_site_aniso_U_13
_atom_site_aniso_U_12
W1 0.02266(13) 0.02385(12) 0.02110(12) -0.00079(9) 0.00582(10) -0.00153(10)
W2 0.02402(13) 0.02460(13) 0.02248(12) 0.00128(9) 0.00285(10) -0.00113(10)
Se3 0.0375(4) 0.0267(3) 0.0342(3) -0.0011(3) 0.0071(3) 0.0017(3)
S3 0.0237(8) 0.0282(8) 0.0234(7) 0.0031(6) 0.0046(6) -0.0016(6)
S7 0.0228(8) 0.0278(8) 0.0304(8) -0.0011(6) 0.0058(7) -0.0030(6)
S6 0.0291(9) 0.0321(8) 0.0264(8) -0.0004(6) 0.0089(7) -0.0044(7)
S1 0.0346(10) 0.0347(9) 0.0260(8) 0.0041(6) 0.0064(7) -0.0021(7)
S4 0.0289(9) 0.0255(8) 0.0284(8) 0.0036(6) 0.0054(7) 0.0021(6)
S8 0.0344(9) 0.0294(8) 0.0279(8) -0.0052(6) 0.0072(7) -0.0027(7)
S5 0.0349(10) 0.0361(9) 0.0264(8) -0.0056(6) 0.0078(7) -0.0091(7)
S2 0.0327(10) 0.0486(10) 0.0363(9) 0.0069(8) -0.0021(8) 0.0051(8)
N1 0.033(3) 0.025(3) 0.035(3) 0.003(2) 0.002(3) 0.005(2)
C8 0.025(3) 0.026(3) 0.032(3) 0.001(3) 0.000(3) -0.004(3)
C4 0.025(3) 0.034(3) 0.023(3) -0.005(3) -0.003(3) 0.007(3)
C12 0.032(4) 0.037(4) 0.022(3) -0.001(3) 0.008(3) -0.003(3)
C3 0.018(3) 0.039(4) 0.025(3) -0.002(3) 0.000(3) 0.005(3)
C2 0.048(5) 0.035(4) 0.025(3) 0.005(3) -0.007(3) -0.003(3)
C11 0.032(4) 0.043(4) 0.017(3) -0.007(3) 0.006(3) 0.002(3)
C1 0.051(5) 0.031(3) 0.024(3) 0.000(3) 0.002(3) -0.007(3)
C7 0.040(4) 0.021(3) 0.030(3) -0.003(2) -0.004(3) -0.007(3)
C10 0.060(5) 0.035(4) 0.047(4) -0.004(3) 0.011(4) -0.005(4)
C13 0.045(5) 0.052(4) 0.029(4) 0.001(3) 0.013(3) -0.006(3)
C9 0.040(5) 0.044(4) 0.051(4) 0.001(3) 0.008(4) -0.016(3)
C5 0.051(5) 0.044(4) 0.052(5) -0.002(3) 0.011(4) 0.018(4)
C14 0.048(5) 0.061(5) 0.034(4) -0.006(3) 0.007(4) -0.013(4)
C15 0.046(5) 0.044(4) 0.033(4) -0.005(3) -0.002(3) 0.008(3)
C16 0.032(4) 0.041(4) 0.050(4) 0.000(3) 0.009(4) 0.002(3)
C6 0.048(5) 0.055(5) 0.038(4) 0.014(3) 0.019(4) 0.015(4)
C20 0.050(5) 0.028(4) 0.052(4) 0.004(3) 0.007(4) 0.007(3)
C23 0.072(6) 0.057(5) 0.031(4) 0.013(3) 0.004(4) -0.008(4)
C17 0.057(6) 0.047(5) 0.055(5) -0.013(4) -0.009(4) 0.014(4)
C18 0.043(5) 0.078(6) 0.042(4) 0.009(4) 0.010(4) 0.009(4)
C24 0.055(6) 0.075(6) 0.043(4) 0.011(4) -0.016(4) 0.002(4)
C22 0.052(5) 0.056(5) 0.056(5) 0.008(4) 0.000(4) -0.018(4)
C21 0.074(7) 0.066(6) 0.083(7) -0.016(5) 0.040(6) 0.008(5)
C19 0.086(8) 0.040(5) 0.108(8) -0.006(5) -0.037(6) -0.019(5)

loop_
_atom_type_symbol
_atom_type_description
_atom_type_scat_dispersion_real
_atom_type_scat_dispersion_imag
_atom_type_scat_source
C C 0.0033 0.0016 'International Tables Vol C Tables 4.2.6.8 and 6.1.1.4'
H H 0.0000 0.0000 'International Tables Vol C Tables 4.2.6.8 and 6.1.1.4'
N N 0.0061 0.0033 'International Tables Vol C Tables 4.2.6.8 and 6.1.1.4'
S S 0.1246 0.1234 'International Tables Vol C Tables 4.2.6.8 and 6.1.1.4'
Se Se -0.0929 2.2259 'International Tables Vol C Tables 4.2.6.8 and 6.1.1.4'
W W -0.8490 6.8722 'International Tables Vol C Tables 4.2.6.8 and 6.1.1.4'

loop_
_geom_angle_atom_site_label_1
_geom_angle_atom_site_label_2
_geom_angle_atom_site_label_3
_geom_angle
_geom_angle_site_symmetry_1
_geom_angle_site_symmetry_3
_geom_angle_publ_flag
S5 W1 S4 107.33(6) . . ?
S5 W1 S6 82.13(5) . . ?
S4 W1 S6 81.17(5) . . ?
S5 W1 S3 94.40(5) . . ?
S4 W1 S3 80.08(5) . . ?
S6 W1 S3 158.95(5) . . ?
S5 W1 Se3 87.23(5) . . ?
S4 W1 Se3 152.78(4) . . ?
S6 W1 Se3 124.40(4) . . ?
S3 W1 Se3 75.88(4) . . ?
S5 W1 S7 147.63(6) . . ?
S4 W1 S7 99.83(5) . . ?
S6 W1 S7 85.02(5) . . ?
S3 W1 S7 107.56(5) . . ?
Se3 W1 S7 75.84(4) . . ?
S5 W1 W2 134.12(4) . . ?
S4 W1 W2 100.42(4) . . ?
S6 W1 W2 138.74(4) . . ?
S3 W1 W2 55.08(4) . . ?
Se3 W1 W2 54.972(16) . . ?
S7 W1 W2 53.90(3) . . ?
S2 W2 S1 82.27(6) . . ?
S2 W2 S8 109.09(6) . . ?
S1 W2 S8 87.75(6) . . ?
S2 W2 S7 91.86(6) . . ?
S1 W2 S7 164.26(5) . . ?
S8 W2 S7 80.36(5) . . ?
S2 W2 S3 150.17(6) . . ?
S1 W2 S3 84.01(5) . . ?
S8 W2 S3 96.67(5) . . ?
S7 W2 S3 107.45(5) . . ?
S2 W2 Se3 88.31(5) . . ?
S1 W2 Se3 117.85(4) . . ?
S8 W2 Se3 151.31(4) . . ?
S7 W2 Se3 76.33(4) . . ?
S3 W2 Se3 74.97(4) . . ?
S2 W2 W1 132.99(4) . . ?
S1 W2 W1 137.72(4) . . ?
S8 W2 W1 98.06(4) . . ?
S7 W2 W1 55.13(4) . . ?
S3 W2 W1 53.75(3) . . ?
Se3 W2 W1 54.644(18) . . ?
W1 Se3 W2 70.38(2) . . ?
C3 S3 W1 109.0(2) . . ?
C3 S3 W2 109.8(2) . . ?
W1 S3 W2 71.16(4) . . ?
C8 S7 W2 109.0(2) . . ?
C8 S7 W1 107.3(2) . . ?
W2 S7 W1 70.97(4) . . ?
C12 S6 W1 106.8(2) . . ?
C1 S1 W2 108.7(2) . . ?
C4 S4 W1 110.7(2) . . ?
C7 S8 W2 110.4(2) . . ?
C11 S5 W1 106.6(2) . . ?
C2 S2 W2 107.9(3) . . ?
C20 N1 C15 111.7(5) . . ?
C20 N1 C22 109.9(5) . . ?
C15 N1 C22 108.9(5) . . ?
C20 N1 C16 108.1(5) . . ?
C15 N1 C16 107.8(5) . . ?
C22 N1 C16 110.4(5) . . ?
C7 C8 C9 126.4(5) . . ?
C7 C8 S7 118.5(4) . . ?
C9 C8 S7 115.1(4) . . ?
C3 C4 C5 124.7(6) . . ?
C3 C4 S4 121.4(5) . . ?
C5 C4 S4 113.9(5) . . ?
C11 C12 C13 124.2(6) . . ?
C11 C12 S6 120.1(5) . . ?
C13 C12 S6 115.7(5) . . ?
C4 C3 C6 126.5(6) . . ?
C4 C3 S3 118.5(5) . . ?
C6 C3 S3 115.0(5) . . ?
C1 C2 C24 124.0(6) . . ?
C1 C2 S2 121.3(5) . . ?
C24 C2 S2 114.6(6) . . ?
C12 C11 C14 125.3(6) . . ?
C12 C11 S5 120.0(5) . . ?
C14 C11 S5 114.6(5) . . ?
C2 C1 C23 124.8(6) . . ?
C2 C1 S1 119.4(5) . . ?
C23 C1 S1 115.5(6) . . ?
C8 C7 C10 123.8(6) . . ?
C8 C7 S8 121.4(4) . . ?
C10 C7 S8 114.7(5) . . ?
N1 C15 C17 116.1(6) . . ?
C18 C16 N1 115.5(6) . . ?
N1 C20 C21 115.3(6) . . ?
C19 C22 N1 116.8(7) . . ?

loop_
_geom_bond_atom_site_label_1
_geom_bond_atom_site_label_2
_geom_bond_distance
_geom_bond_site_symmetry_2
_geom_bond_publ_flag
W1 S5 2.3531(16) . ?
W1 S4 2.3596(15) . ?
W1 S6 2.3638(15) . ?
W1 S3 2.4436(15) . ?
W1 Se3 2.4828(7) . ?
W1 S7 2.4885(16) . ?
W1 W2 2.8676(6) . ?
W2 S2 2.3545(18) . ?
W2 S1 2.3614(16) . ?
W2 S8 2.3718(15) . ?
W2 S7 2.4509(15) . ?
W2 S3 2.4844(16) . ?
W2 Se3 2.4929(7) . ?
S3 C3 1.776(6) . ?
S7 C8 1.778(6) . ?
S6 C12 1.738(6) . ?
S1 C1 1.748(7) . ?
S4 C4 1.760(6) . ?
S8 C7 1.766(6) . ?
S5 C11 1.765(6) . ?
S2 C2 1.755(7) . ?
N1 C20 1.494(7) . ?
N1 C15 1.496(8) . ?
N1 C22 1.502(9) . ?
N1 C16 1.522(8) . ?
C8 C7 1.343(8) . ?
C8 C9 1.496(8) . ?
C4 C3 1.325(8) . ?
C4 C5 1.502(8) . ?
C12 C11 1.346(8) . ?
C12 C13 1.499(8) . ?
C3 C6 1.498(8) . ?
C2 C1 1.334(10) . ?
C2 C24 1.516(9) . ?
C11 C14 1.503(9) . ?
C1 C23 1.499(8) . ?
C7 C10 1.506(8) . ?
C15 C17 1.500(10) . ?
C16 C18 1.513(9) . ?
C20 C21 1.510(9) . ?
C22 C19 1.482(10) . ?
